data_4079690
loop_
_publ_author_name
'Zhao, Jing'
'Zhang, Shaoguang'
'Zhang, Wen-Xiong'
'Xi, Zhenfeng'

_publ_section_title
;
 Reactivity of Seven-Membered Azazirconacycloallenes and Four-Membered
 Zirconacycles toward Diphenylacetonitrile
;
_journal_issue 23
_journal_name_full Organometallics
_journal_page_first 8370
_journal_paper_doi 10.1021/om300949a
_journal_volume 31
_journal_year 2012
_chemical_formula_sum 'C40 H41 Cl N2 Si Zr'
_chemical_formula_weight 704.51
_chemical_name_systematic
; 
 ? 
;
_space_group_IT_number 15
_symmetry_cell_setting monoclinic
_symmetry_space_group_name_Hall '-C 2yc'
_symmetry_space_group_name_H-M 'C 1 2/c 1'
_atom_sites_solution_hydrogens geom
_atom_sites_solution_primary direct
_atom_sites_solution_secondary difmap
_audit_creation_method SHELXL-97
_cell_angle_alpha 90.00
_cell_angle_beta 101.69(3)
_cell_angle_gamma 90.00
_cell_formula_units_Z 8
_cell_length_a 36.300(7)
_cell_length_b 10.477(2)
_cell_length_c 20.048(4)
_cell_measurement_temperature 173(2)
_cell_measurement_theta_max 27.48
_cell_measurement_theta_min 1.15
_cell_volume 7466(3)
_computing_cell_refinement 'CrystalClear (Rigaku Inc., 2008)'
_computing_data_collection 'CrystalClear (Rigaku Inc., 2008)'
_computing_data_reduction 'CrystalClear (Rigaku Inc., 2008)'
_computing_molecular_graphics
; 
 Mercury: visualization and analysis of crystal structures, C. F. Macrae, 
 P. R. Edgington, P. McCabe, E. Pidcock, G. P. Shields, R. Taylor, 
 M. Towler and J. van de Streek, J. Appl. Cryst., 39, 453-457, 2006. 
;
_computing_publication_material 'SHELX-97 (Sheldrick, 2008)'
_computing_structure_refinement 'SHELX-97 (Sheldrick, 2008)'
_computing_structure_solution 'SHELX-97 (Sheldrick, 2008)'
_diffrn_ambient_temperature 173(2)
_diffrn_detector_area_resol_mean 28.5714
_diffrn_measured_fraction_theta_full 0.975
_diffrn_measured_fraction_theta_max 0.975
_diffrn_measurement_device_type 'MM007HF + CCD (Saturn724+)'
_diffrn_measurement_method '\w scans at fixed \c = 45\%'
_diffrn_radiation_monochromator Confocal
_diffrn_radiation_source 'Rotating Anode'
_diffrn_radiation_type MoK\a
_diffrn_radiation_wavelength 0.71073
_diffrn_reflns_av_R_equivalents 0.0977
_diffrn_reflns_av_sigmaI/netI 0.1154
_diffrn_reflns_limit_h_max 47
_diffrn_reflns_limit_h_min -47
_diffrn_reflns_limit_k_max 11
_diffrn_reflns_limit_k_min -13
_diffrn_reflns_limit_l_max 19
_diffrn_reflns_limit_l_min -26
_diffrn_reflns_number 24245
_diffrn_reflns_theta_full 27.48
_diffrn_reflns_theta_max 27.48
_diffrn_reflns_theta_min 1.15
_exptl_absorpt_coefficient_mu 0.427
_exptl_absorpt_correction_T_max 0.9586
_exptl_absorpt_correction_T_min 0.9195
_exptl_absorpt_correction_type multi-scan
_exptl_crystal_density_diffrn 1.253
_exptl_crystal_density_method 'not measured'
_exptl_crystal_F_000 2928
_exptl_crystal_size_max 0.20
_exptl_crystal_size_mid 0.20
_exptl_crystal_size_min 0.10
_platon_squeeze_details ' ?'
_refine_diff_density_max 0.506
_refine_diff_density_min -0.422
_refine_diff_density_rms 0.095
_refine_ls_extinction_method none
_refine_ls_goodness_of_fit_ref 1.154
_refine_ls_hydrogen_treatment mixed
_refine_ls_matrix_type full
_refine_ls_number_parameters 415
_refine_ls_number_reflns 8359
_refine_ls_number_restraints 0
_refine_ls_restrained_S_all 1.154
_refine_ls_R_factor_all 0.1380
_refine_ls_R_factor_gt 0.0994
_refine_ls_shift/su_max 0.001
_refine_ls_shift/su_mean 0.000
_refine_ls_structure_factor_coef Fsqd
_refine_ls_weighting_details 'calc w=1/[\s^2^(Fo^2^)+(0.0199P)^2^+32.6239P] where P=(Fo^2^+2Fc^2^)/3'
_refine_ls_weighting_scheme calc
_refine_ls_wR_factor_gt 0.1448
_refine_ls_wR_factor_ref 0.1607
_reflns_number_gt 6133
_reflns_number_total 8359
_reflns_threshold_expression >2sigma(I)
_cod_data_source_file om300949a_si_001.cif
_cod_data_source_block 6
_cod_original_sg_symbol_H-M C2/c
_cod_database_code 4079690

loop_
_symmetry_equiv_pos_as_xyz
'x, y, z'
'-x, y, -z+1/2'
'x+1/2, y+1/2, z'
'-x+1/2, y+1/2, -z+1/2'
'-x, -y, -z'
'x, -y, z-1/2'
'-x+1/2, -y+1/2, -z'
'x+1/2, -y+1/2, z-1/2'

loop_
_atom_site_label
_atom_site_type_symbol
_atom_site_fract_x
_atom_site_fract_y
_atom_site_fract_z
_atom_site_U_iso_or_equiv
_atom_site_adp_type
_atom_site_occupancy
_atom_site_symmetry_multiplicity
_atom_site_calc_flag
_atom_site_refinement_flags
Zr1 Zr 0.125262(15) 0.68739(4) 1.10906(3) 0.02759(15) Uani 1 1 d .
Cl1 Cl 0.16554(4) 0.81596(13) 1.20665(6) 0.0337(3) Uani 1 1 d .
N1 N 0.15230(12) 0.8540(4) 1.0489(2) 0.0249(9) Uani 1 1 d .
N2 N 0.15139(17) 1.0484(5) 0.8548(3) 0.0414(14) Uani 1 1 d .
Si1 Si 0.17563(5) 1.12363(14) 0.92732(8) 0.0328(4) Uani 1 1 d .
C1 C 0.10140(15) 0.7330(4) 0.9956(3) 0.0282(12) Uani 1 1 d .
C2 C 0.12615(14) 0.8257(4) 0.9863(2) 0.0253(11) Uani 1 1 d .
C3 C 0.16528(14) 0.9698(5) 1.0463(3) 0.0253(11) Uani 1 1 d .
C4 C 0.14605(14) 1.0394(4) 0.9825(3) 0.0248(11) Uani 1 1 d .
C5 C 0.13238(14) 0.9220(4) 0.9362(2) 0.0244(11) Uani 1 1 d .
C6 C 0.13867(16) 0.9273(5) 0.8726(3) 0.0307(12) Uani 1 1 d .
C7 C 0.04627(16) 0.8051(5) 0.9078(3) 0.0370(13) Uani 1 1 d .
H7 H 0.0536 0.8911 0.9183 0.044 Uiso 1 1 calc R
C8 C 0.06785(14) 0.7061(5) 0.9436(3) 0.0289(12) Uani 1 1 d .
C9 C 0.01462(17) 0.7811(6) 0.8577(3) 0.0466(16) Uani 1 1 d .
H9 H 0.0009 0.8503 0.8341 0.056 Uiso 1 1 calc R
C10 C 0.05476(18) 0.5813(5) 0.9278(3) 0.0440(15) Uani 1 1 d .
H10 H 0.0678 0.5113 0.9519 0.053 Uiso 1 1 calc R
C11 C 0.02319(18) 0.5591(6) 0.8778(3) 0.0513(17) Uani 1 1 d .
H11 H 0.0152 0.4736 0.8679 0.062 Uiso 1 1 calc R
C12 C 0.00295(18) 0.6566(6) 0.8418(3) 0.0482(16) Uani 1 1 d .
H12 H -0.0184 0.6394 0.8071 0.058 Uiso 1 1 calc R
C13 C 0.19508(15) 1.0268(5) 1.0978(3) 0.0285(12) Uani 1 1 d .
C14 C 0.19595(16) 1.1591(5) 1.1084(3) 0.0315(12) Uani 1 1 d .
H14 H 0.1765 1.2114 1.0838 0.038 Uiso 1 1 calc R
C15 C 0.25440(18) 1.1392(6) 1.1899(3) 0.0473(17) Uani 1 1 d .
H15 H 0.2746 1.1770 1.2213 0.057 Uiso 1 1 calc R
C16 C 0.22549(17) 1.2140(6) 1.1551(3) 0.0407(15) Uani 1 1 d .
H16 H 0.2257 1.3034 1.1629 0.049 Uiso 1 1 calc R
C17 C 0.22435(16) 0.9520(5) 1.1340(3) 0.0369(14) Uani 1 1 d .
H17 H 0.2239 0.8621 1.1276 0.044 Uiso 1 1 calc R
C18 C 0.25378(17) 1.0078(7) 1.1787(3) 0.0491(17) Uani 1 1 d .
H18 H 0.2738 0.9563 1.2021 0.059 Uiso 1 1 calc R
C19 C 0.11115(14) 1.1109(4) 0.9963(3) 0.0259(11) Uani 1 1 d .
C20 C 0.08733(17) 1.1741(5) 0.9444(3) 0.0442(15) Uani 1 1 d .
H20 H 0.0933 1.1776 0.9004 0.053 Uiso 1 1 calc R
C21 C 0.06850(17) 1.1692(6) 1.0693(3) 0.0452(15) Uani 1 1 d .
H21 H 0.0622 1.1664 1.1129 0.054 Uiso 1 1 calc R
C22 C 0.10132(16) 1.1110(5) 1.0597(3) 0.0357(13) Uani 1 1 d .
H22 H 0.1173 1.0705 1.0971 0.043 Uiso 1 1 calc R
C23 C 0.04526(18) 1.2302(6) 1.0176(4) 0.0501(17) Uani 1 1 d .
H23 H 0.0229 1.2702 1.0246 0.060 Uiso 1 1 calc R
C24 C 0.05478(19) 1.2325(6) 0.9553(4) 0.059(2) Uani 1 1 d .
H24 H 0.0388 1.2750 0.9186 0.071 Uiso 1 1 calc R
C25 C 0.17271(18) 1.2993(5) 0.9184(3) 0.0462(16) Uani 1 1 d .
H25A H 0.1829 1.3255 0.8788 0.069 Uiso 1 1 calc R
H25B H 0.1874 1.3393 0.9595 0.069 Uiso 1 1 calc R
H25C H 0.1464 1.3261 0.9122 0.069 Uiso 1 1 calc R
C26 C 0.22536(17) 1.0688(6) 0.9510(3) 0.0501(17) Uani 1 1 d .
H26A H 0.2259 0.9762 0.9580 0.075 Uiso 1 1 calc R
H26B H 0.2378 1.1113 0.9931 0.075 Uiso 1 1 calc R
H26C H 0.2385 1.0900 0.9143 0.075 Uiso 1 1 calc R
C27 C 0.13671(18) 0.8214(5) 0.8190(3) 0.0405(15) Uani 1 1 d .
C28 C 0.1348(2) 0.6878(5) 0.8486(3) 0.059(2) Uani 1 1 d .
H28A H 0.1559 0.6759 0.8872 0.088 Uiso 1 1 calc R
H28B H 0.1362 0.6239 0.8136 0.088 Uiso 1 1 calc R
H28C H 0.1110 0.6778 0.8642 0.088 Uiso 1 1 calc R
C29 C 0.1716(2) 0.8245(7) 0.7877(4) 0.089(3) Uani 1 1 d .
H29A H 0.1942 0.8228 0.8240 0.134 Uiso 1 1 calc R
H29B H 0.1715 0.9026 0.7608 0.134 Uiso 1 1 calc R
H29C H 0.1715 0.7500 0.7581 0.134 Uiso 1 1 calc R
C30 C 0.1029(3) 0.8441(8) 0.7630(4) 0.099(3) Uani 1 1 d .
H30A H 0.0800 0.8375 0.7815 0.148 Uiso 1 1 calc R
H30B H 0.1023 0.7800 0.7272 0.148 Uiso 1 1 calc R
H30C H 0.1045 0.9295 0.7439 0.148 Uiso 1 1 calc R
C31 C 0.07635(18) 0.8048(7) 1.1593(3) 0.0509(17) Uani 1 1 d .
H31 H 0.0778 0.8965 1.1735 0.061 Uiso 1 1 calc R
C32 C 0.05746(17) 0.7587(7) 1.0970(3) 0.0491(17) Uani 1 1 d .
H32 H 0.0432 0.8119 1.0590 0.059 Uiso 1 1 calc R
C33 C 0.05713(19) 0.6259(7) 1.0998(4) 0.0542(18) Uani 1 1 d .
H33 H 0.0423 0.5679 1.0647 0.065 Uiso 1 1 calc R
C34 C 0.08748(19) 0.7001(8) 1.2027(3) 0.060(2) Uani 1 1 d .
H34 H 0.0981 0.7044 1.2527 0.072 Uiso 1 1 calc R
C35 C 0.0752(2) 0.5910(7) 1.1660(4) 0.061(2) Uani 1 1 d .
H35 H 0.0759 0.5029 1.1854 0.074 Uiso 1 1 calc R
C36 C 0.1450(2) 0.5056(6) 1.0410(4) 0.061(2) Uani 1 1 d .
H36 H 0.1341 0.4864 0.9921 0.074 Uiso 1 1 calc R
C37 C 0.1783(2) 0.5737(6) 1.0654(3) 0.0529(18) Uani 1 1 d .
H37 H 0.1950 0.6128 1.0369 0.064 Uiso 1 1 calc R
C38 C 0.18656(19) 0.5620(6) 1.1359(3) 0.0499(18) Uani 1 1 d .
H38 H 0.2103 0.5922 1.1663 0.060 Uiso 1 1 calc R
C39 C 0.1331(2) 0.4533(6) 1.0962(5) 0.076(3) Uani 1 1 d .
H39 H 0.1127 0.3883 1.0937 0.091 Uiso 1 1 calc R
C40 C 0.1587(2) 0.4908(6) 1.1571(4) 0.066(2) Uani 1 1 d .
H40 H 0.1597 0.4556 1.2038 0.079 Uiso 1 1 calc R
H3 H 0.1548(16) 1.053(5) 0.822(3) 0.022(17) Uiso 1 1 d .

loop_
_atom_site_aniso_label
_atom_site_aniso_U_11
_atom_site_aniso_U_22
_atom_site_aniso_U_33
_atom_site_aniso_U_23
_atom_site_aniso_U_13
_atom_site_aniso_U_12
Zr1 0.0314(3) 0.0245(2) 0.0265(3) 0.0022(2) 0.0050(2) -0.0017(2)
Cl1 0.0368(8) 0.0400(7) 0.0231(7) -0.0020(6) 0.0033(6) 0.0009(6)
N1 0.026(2) 0.029(2) 0.021(2) -0.0013(17) 0.0051(19) 0.0015(18)
N2 0.059(4) 0.037(3) 0.034(3) 0.004(2) 0.024(3) -0.007(2)
Si1 0.0366(9) 0.0323(8) 0.0329(9) 0.0001(6) 0.0153(8) -0.0068(7)
C1 0.028(3) 0.023(2) 0.033(3) -0.004(2) 0.005(3) 0.002(2)
C2 0.031(3) 0.022(2) 0.023(3) -0.004(2) 0.005(2) -0.003(2)
C3 0.020(3) 0.031(3) 0.025(3) 0.001(2) 0.004(2) 0.000(2)
C4 0.022(3) 0.026(3) 0.026(3) 0.000(2) 0.005(2) -0.004(2)
C5 0.025(3) 0.027(3) 0.020(3) 0.001(2) 0.000(2) -0.002(2)
C6 0.039(3) 0.030(3) 0.023(3) 0.004(2) 0.004(3) -0.001(2)
C7 0.029(3) 0.042(3) 0.036(3) 0.003(3) -0.003(3) -0.005(3)
C8 0.022(3) 0.036(3) 0.027(3) 0.004(2) 0.001(2) -0.009(2)
C9 0.027(3) 0.054(4) 0.054(4) 0.013(3) 0.000(3) -0.007(3)
C10 0.041(4) 0.040(3) 0.047(4) 0.000(3) -0.002(3) -0.009(3)
C11 0.040(4) 0.050(4) 0.059(5) -0.013(3) 0.000(4) -0.014(3)
C12 0.033(4) 0.074(5) 0.036(4) -0.001(3) 0.003(3) -0.013(3)
C13 0.027(3) 0.034(3) 0.028(3) -0.002(2) 0.014(3) -0.009(2)
C14 0.033(3) 0.034(3) 0.028(3) -0.001(2) 0.009(3) -0.008(2)
C15 0.037(4) 0.073(5) 0.028(3) -0.005(3) -0.003(3) -0.023(3)
C16 0.047(4) 0.047(3) 0.031(3) -0.007(3) 0.015(3) -0.020(3)
C17 0.029(3) 0.044(3) 0.034(3) 0.005(3) -0.002(3) -0.001(3)
C18 0.026(3) 0.074(5) 0.043(4) 0.012(3) -0.003(3) -0.004(3)
C19 0.023(3) 0.022(2) 0.033(3) 0.000(2) 0.006(2) -0.007(2)
C20 0.047(4) 0.044(3) 0.045(4) 0.021(3) 0.018(3) 0.010(3)
C21 0.034(3) 0.057(4) 0.047(4) -0.005(3) 0.012(3) 0.000(3)
C22 0.033(3) 0.039(3) 0.033(3) 0.000(2) 0.003(3) 0.004(2)
C23 0.038(4) 0.049(4) 0.067(5) -0.003(3) 0.018(4) 0.005(3)
C24 0.040(4) 0.056(4) 0.078(5) 0.034(4) 0.002(4) 0.018(3)
C25 0.063(5) 0.035(3) 0.048(4) 0.004(3) 0.029(3) -0.009(3)
C26 0.044(4) 0.059(4) 0.053(4) 0.005(3) 0.024(3) -0.006(3)
C27 0.061(4) 0.037(3) 0.027(3) -0.002(2) 0.018(3) 0.004(3)
C28 0.108(6) 0.033(3) 0.046(4) -0.006(3) 0.039(4) -0.007(4)
C29 0.121(8) 0.063(5) 0.111(7) -0.025(5) 0.085(6) -0.025(5)
C30 0.141(9) 0.083(6) 0.049(5) -0.030(4) -0.034(5) 0.033(6)
C31 0.040(4) 0.074(5) 0.046(4) -0.003(4) 0.025(3) -0.004(3)
C32 0.028(3) 0.072(5) 0.051(4) 0.009(3) 0.016(3) 0.008(3)
C33 0.047(4) 0.064(4) 0.056(5) -0.008(4) 0.021(4) -0.026(3)
C34 0.048(4) 0.104(6) 0.033(4) 0.001(4) 0.020(3) -0.011(4)
C35 0.060(5) 0.072(5) 0.060(5) 0.019(4) 0.030(4) -0.016(4)
C36 0.067(5) 0.045(4) 0.061(5) -0.027(4) -0.012(4) 0.023(4)
C37 0.068(5) 0.045(4) 0.048(4) 0.003(3) 0.016(4) 0.029(3)
C38 0.047(4) 0.043(3) 0.051(4) -0.009(3) -0.011(3) 0.023(3)
C39 0.067(6) 0.022(3) 0.134(8) -0.001(4) 0.006(6) 0.000(3)
C40 0.086(6) 0.046(4) 0.071(6) 0.026(4) 0.029(5) 0.024(4)

loop_
_atom_type_symbol
_atom_type_description
_atom_type_scat_dispersion_real
_atom_type_scat_dispersion_imag
_atom_type_scat_source
C C 0.0033 0.0016 'International Tables Vol C Tables 4.2.6.8 and 6.1.1.4'
H H 0.0000 0.0000 'International Tables Vol C Tables 4.2.6.8 and 6.1.1.4'
N N 0.0061 0.0033 'International Tables Vol C Tables 4.2.6.8 and 6.1.1.4'
Si Si 0.0817 0.0704 'International Tables Vol C Tables 4.2.6.8 and 6.1.1.4'
Cl Cl 0.1484 0.1585 'International Tables Vol C Tables 4.2.6.8 and 6.1.1.4'
Zr Zr -2.9673 0.5597 'International Tables Vol C Tables 4.2.6.8 and 6.1.1.4'

loop_
_geom_angle_atom_site_label_1
_geom_angle_atom_site_label_2
_geom_angle_atom_site_label_3
_geom_angle
C1 Zr1 N1 58.28(16)
C1 Zr1 C40 127.5(2)
N1 Zr1 C40 124.9(2)
C1 Zr1 C39 97.4(3)
N1 Zr1 C39 126.1(2)
C40 Zr1 C39 33.4(2)
C1 Zr1 C33 79.3(2)
N1 Zr1 C33 129.2(2)
C40 Zr1 C33 102.2(3)
C39 Zr1 C33 82.6(3)
C1 Zr1 C36 73.5(2)
N1 Zr1 C36 95.0(2)
C40 Zr1 C36 54.2(2)
C39 Zr1 C36 31.9(2)
C33 Zr1 C36 98.5(2)
C1 Zr1 C31 97.9(2)
N1 Zr1 C31 103.51(19)
C40 Zr1 C31 125.2(2)
C39 Zr1 C31 128.6(3)
C33 Zr1 C31 53.0(2)
C36 Zr1 C31 151.5(3)
C1 Zr1 C32 71.5(2)
N1 Zr1 C32 102.82(18)
C40 Zr1 C32 132.1(2)
C39 Zr1 C32 114.2(3)
C33 Zr1 C32 31.9(2)
C36 Zr1 C32 123.1(2)
C31 Zr1 C32 31.70(19)
C1 Zr1 C34 124.4(2)
N1 Zr1 C34 131.2(2)
C40 Zr1 C34 93.0(3)
C39 Zr1 C34 102.6(3)
C33 Zr1 C34 53.2(2)
C36 Zr1 C34 133.7(3)
C31 Zr1 C34 32.2(2)
C32 Zr1 C34 52.9(2)
C1 Zr1 C35 111.4(2)
N1 Zr1 C35 154.5(2)
C40 Zr1 C35 80.5(3)
C39 Zr1 C35 76.2(3)
C33 Zr1 C35 32.2(2)
C36 Zr1 C35 104.4(3)
C31 Zr1 C35 52.5(2)
C32 Zr1 C35 52.5(2)
C34 Zr1 C35 31.5(2)
C1 Zr1 C38 116.8(2)
N1 Zr1 C38 93.0(2)
C40 Zr1 C38 32.1(2)
C39 Zr1 C38 53.1(2)
C33 Zr1 C38 133.2(2)
C36 Zr1 C38 52.8(2)
C31 Zr1 C38 145.1(2)
C32 Zr1 C38 164.1(2)
C34 Zr1 C38 116.8(2)
C35 Zr1 C38 112.0(2)
C1 Zr1 C37 85.3(2)
N1 Zr1 C37 76.01(18)
C40 Zr1 C37 53.5(2)
C39 Zr1 C37 53.0(3)
C33 Zr1 C37 130.4(2)
C36 Zr1 C37 32.0(2)
C31 Zr1 C37 175.9(2)
C32 Zr1 C37 152.3(2)
C34 Zr1 C37 146.2(2)
C35 Zr1 C37 128.6(2)
C38 Zr1 C37 31.54(19)
C3 N1 C2 109.5(4)
C3 N1 Zr1 150.5(3)
C2 N1 Zr1 91.3(3)
C6 N2 Si1 109.4(4)
C6 N2 H3 115(5)
Si1 N2 H3 127(5)
N2 Si1 C25 111.3(3)
N2 Si1 C26 112.1(3)
C25 Si1 C26 111.4(3)
N2 Si1 C4 91.5(2)
C25 Si1 C4 119.2(2)
C26 Si1 C4 109.9(3)
C2 C1 C8 121.2(5)
C2 C1 Zr1 99.0(3)
C8 C1 Zr1 138.9(4)
C1 C2 N1 111.3(4)
C1 C2 C5 141.2(5)
N1 C2 C5 106.7(4)
N1 C3 C13 124.8(5)
N1 C3 C4 111.9(4)
C13 C3 C4 123.2(4)
C3 C4 C19 109.7(4)
C3 C4 C5 99.2(4)
C19 C4 C5 108.4(4)
C3 C4 Si1 119.7(4)
C19 C4 Si1 117.3(3)
C5 C4 Si1 99.6(3)
C6 C5 C2 139.1(5)
C6 C5 C4 116.0(4)
C2 C5 C4 102.0(4)
C5 C6 N2 113.7(5)
C5 C6 C27 130.0(5)
N2 C6 C27 116.2(5)
C9 C7 C8 122.0(5)
C9 C7 H7 119.0
C8 C7 H7 119.0
C10 C8 C7 116.3(5)
C10 C8 C1 122.4(5)
C7 C8 C1 121.3(5)
C7 C9 C12 120.4(6)
C7 C9 H9 119.8
C12 C9 H9 119.8
C11 C10 C8 120.9(6)
C11 C10 H10 119.5
C8 C10 H10 119.5
C12 C11 C10 122.1(6)
C12 C11 H11 118.9
C10 C11 H11 118.9
C11 C12 C9 118.2(6)
C11 C12 H12 120.9
C9 C12 H12 120.9
C17 C13 C14 119.0(5)
C17 C13 C3 120.8(5)
C14 C13 C3 120.1(5)
C16 C14 C13 120.0(5)
C16 C14 H14 120.0
C13 C14 H14 120.0
C16 C15 C18 119.5(6)
C16 C15 H15 120.2
C18 C15 H15 120.2
C15 C16 C14 120.5(6)
C15 C16 H16 119.8
C14 C16 H16 119.8
C18 C17 C13 120.4(6)
C18 C17 H17 119.8
C13 C17 H17 119.8
C17 C18 C15 120.6(6)
C17 C18 H18 119.7
C15 C18 H18 119.7
C20 C19 C22 116.9(5)
C20 C19 C4 120.6(5)
C22 C19 C4 122.5(5)
C19 C20 C24 121.1(6)
C19 C20 H20 119.5
C24 C20 H20 119.5
C23 C21 C22 121.4(6)
C23 C21 H21 119.3
C22 C21 H21 119.3
C21 C22 C19 121.0(5)
C21 C22 H22 119.5
C19 C22 H22 119.5
C21 C23 C24 118.3(6)
C21 C23 H23 120.8
C24 C23 H23 120.8
C23 C24 C20 121.3(6)
C23 C24 H24 119.3
C20 C24 H24 119.3
Si1 C25 H25A 109.5
Si1 C25 H25B 109.5
H25A C25 H25B 109.5
Si1 C25 H25C 109.5
H25A C25 H25C 109.5
H25B C25 H25C 109.5
Si1 C26 H26A 109.5
Si1 C26 H26B 109.5
H26A C26 H26B 109.5
Si1 C26 H26C 109.5
H26A C26 H26C 109.5
H26B C26 H26C 109.5
C30 C27 C29 108.0(6)
C30 C27 C28 109.9(6)
C29 C27 C28 106.6(5)
C30 C27 C6 108.9(5)
C29 C27 C6 110.4(5)
C28 C27 C6 112.9(4)
C27 C28 H28A 109.5
C27 C28 H28B 109.5
H28A C28 H28B 109.5
C27 C28 H28C 109.5
H28A C28 H28C 109.5
H28B C28 H28C 109.5
C27 C29 H29A 109.5
C27 C29 H29B 109.5
H29A C29 H29B 109.5
C27 C29 H29C 109.5
H29A C29 H29C 109.5
H29B C29 H29C 109.5
C27 C30 H30A 109.5
C27 C30 H30B 109.5
H30A C30 H30B 109.5
C27 C30 H30C 109.5
H30A C30 H30C 109.5
H30B C30 H30C 109.5
C32 C31 C34 108.2(6)
C32 C31 Zr1 74.4(4)
C34 C31 Zr1 74.3(4)
C32 C31 H31 125.5
C34 C31 H31 125.5
Zr1 C31 H31 125.5
C31 C32 C33 108.6(7)
C31 C32 Zr1 73.9(4)
C33 C32 Zr1 73.6(4)
C31 C32 H32 125.4
C33 C32 H32 125.4
Zr1 C32 H32 125.4
C32 C33 C35 106.9(6)
C32 C33 Zr1 74.5(4)
C35 C33 Zr1 74.6(4)
C32 C33 H33 126.0
C35 C33 H33 126.0
Zr1 C33 H33 126.0
C35 C34 C31 107.2(6)
C35 C34 Zr1 74.3(4)
C31 C34 Zr1 73.5(3)
C35 C34 H34 126.0
C31 C34 H34 126.0
Zr1 C34 H34 126.0
C34 C35 C33 109.0(6)
C34 C35 Zr1 74.2(4)
C33 C35 Zr1 73.2(4)
C34 C35 H35 125.3
C33 C35 H35 125.3
Zr1 C35 H35 125.3
C39 C36 C37 108.0(7)
C39 C36 Zr1 72.4(4)
C37 C36 Zr1 75.4(4)
C39 C36 H36 125.6
C37 C36 H36 125.6
Zr1 C36 H36 125.6
C38 C37 C36 107.5(7)
C38 C37 Zr1 73.4(4)
C36 C37 Zr1 72.6(4)
C38 C37 H37 126.0
C36 C37 H37 126.0
Zr1 C37 H37 126.0
C37 C38 C40 109.8(7)
C37 C38 Zr1 75.0(4)
C40 C38 Zr1 71.5(4)
C37 C38 H38 125.0
C40 C38 H38 125.0
Zr1 C38 H38 125.0
C36 C39 C40 108.7(7)
C36 C39 Zr1 75.7(4)
C40 C39 Zr1 73.1(4)
C36 C39 H39 125.3
C40 C39 H39 125.3
Zr1 C39 H39 125.3
C38 C40 C39 105.9(7)
C38 C40 Zr1 76.4(4)
C39 C40 Zr1 73.5(4)
C38 C40 H40 126.3
C39 C40 H40 126.3
Zr1 C40 H40 126.3

loop_
_geom_bond_atom_site_label_1
_geom_bond_atom_site_label_2
_geom_bond_distance
Zr1 C1 2.314(5)
Zr1 N1 2.438(4)
Zr1 C40 2.483(6)
Zr1 C39 2.488(6)
Zr1 C33 2.526(6)
Zr1 C36 2.530(6)
Zr1 C31 2.531(6)
Zr1 C32 2.536(6)
Zr1 C34 2.542(6)
Zr1 C35 2.544(6)
Zr1 C38 2.546(6)
Zr1 C37 2.566(6)
N1 C3 1.306(6)
N1 C2 1.444(6)
N2 C6 1.420(7)
N2 Si1 1.729(6)
N2 H3 0.69(5)
Si1 C25 1.850(5)
Si1 C26 1.862(6)
Si1 C4 1.908(5)
C1 C2 1.362(7)
C1 C8 1.461(7)
C2 C5 1.473(6)
C3 C13 1.463(7)
C3 C4 1.514(7)
C4 C19 1.544(7)
C4 C5 1.560(6)
C5 C6 1.341(7)
C6 C27 1.536(7)
C7 C9 1.387(7)
C7 C8 1.406(7)
C7 H7 0.9500
C8 C10 1.405(7)
C9 C12 1.388(8)
C9 H9 0.9500
C10 C11 1.382(8)
C10 H10 0.9500
C11 C12 1.375(8)
C11 H11 0.9500
C12 H12 0.9500
C13 C17 1.399(7)
C13 C14 1.401(7)
C14 C16 1.397(7)
C14 H14 0.9500
C15 C16 1.380(8)
C15 C18 1.394(8)
C15 H15 0.9500
C16 H16 0.9500
C17 C18 1.378(8)
C17 H17 0.9500
C18 H18 0.9500
C19 C20 1.380(7)
C19 C22 1.388(7)
C20 C24 1.387(8)
C20 H20 0.9500
C21 C23 1.356(8)
C21 C22 1.386(7)
C21 H21 0.9500
C22 H22 0.9500
C23 C24 1.361(9)
C23 H23 0.9500
C24 H24 0.9500
C25 H25A 0.9800
C25 H25B 0.9800
C25 H25C 0.9800
C26 H26A 0.9800
C26 H26B 0.9800
C26 H26C 0.9800
C27 C30 1.505(9)
C27 C29 1.523(9)
C27 C28 1.529(8)
C28 H28A 0.9800
C28 H28B 0.9800
C28 H28C 0.9800
C29 H29A 0.9800
C29 H29B 0.9800
C29 H29C 0.9800
C30 H30A 0.9800
C30 H30B 0.9800
C30 H30C 0.9800
C31 C32 1.384(9)
C31 C34 1.408(9)
C31 H31 1.0000
C32 C33 1.393(9)
C32 H32 1.0000
C33 C35 1.406(9)
C33 H33 1.0000
C34 C35 1.382(9)
C34 H34 1.0000
C35 H35 1.0000
C36 C39 1.381(10)
C36 C37 1.406(10)
C36 H36 1.0000
C37 C38 1.389(8)
C37 H37 1.0000
C38 C40 1.391(9)
C38 H38 1.0000
C39 C40 1.430(10)
C39 H39 1.0000
C40 H40 1.0000

loop_
_platon_squeeze_void_nr
_platon_squeeze_void_average_x
_platon_squeeze_void_average_y
_platon_squeeze_void_average_z
_platon_squeeze_void_volume
_platon_squeeze_void_count_electrons
1 0.000 0.000 0.000 16.8 0.2
2 0.000 0.000 0.500 16.8 0.9
3 0.000 -0.159 0.250 104.9 27.2
4 0.000 0.159 0.750 105.2 27.0
5 0.500 0.341 0.250 104.9 27.2
6 0.250 0.250 0.500 36.6 -0.7
7 0.750 0.250 1.000 36.7 0.2
8 0.500 0.500 0.500 16.8 0.9
9 0.500 0.500 1.000 16.8 0.2
10 0.500 0.659 0.750 105.2 27.0
11 0.250 0.750 1.000 36.7 0.2
12 0.750 0.750 0.500 36.6 -0.7
